data_7155658
loop_
_publ_author_name
'Liu, Jie-Jie'
'Cheng, Liang'
'Huang, Hong-Yan'
'Wei, Feng'
'Wang, Dong'
'Liu, Li'

_publ_section_title
;
 Unprecedented formation of 3-(tetrahydrofuran-2-yl)-4H-chromen-4-one in
 the reaction between 3,3a-dihydro-9H-furo[3,4-b]chromen-9-one with
 malononitrile
;
_journal_name_full 'Org. Biomol. Chem.'
_journal_paper_doi 10.1039/C7OB00904F
_journal_year 2017
_chemical_formula_moiety 'C21 H18 O7'
_chemical_formula_sum 'C21 H18 O7'
_chemical_formula_weight 382.35
_space_group_crystal_system triclinic
_space_group_IT_number 2
_space_group_name_Hall '-P 1'
_space_group_name_H-M_alt 'P -1'
_symmetry_space_group_name_Hall '-P 1'
_symmetry_space_group_name_H-M 'P -1'
_atom_sites_solution_hydrogens geom
_atom_sites_solution_primary dual
_audit_creation_date 2016-12-29
_audit_creation_method
;
Olex2 1.2
(compiled 2016.11.30 svn.r3356 for OlexSys, GUI svn.r5269)
;
_audit_update_record
;
2017-05-23 deposited with the CCDC.
2017-05-25 downloaded from the CCDC.
;
_cell_angle_alpha 103.557(8)
_cell_angle_beta 95.557(9)
_cell_angle_gamma 108.701(7)
_cell_formula_units_Z 2
_cell_length_a 7.6133(15)
_cell_length_b 10.8331(17)
_cell_length_c 11.794(2)
_cell_measurement_reflns_used 2501
_cell_measurement_temperature 173.1500
_cell_measurement_theta_max 27.4762
_cell_measurement_theta_min 1.8080
_cell_volume 879.9(3)
_computing_cell_refinement 'CrystalClear (Rigaku Inc., 2007)'
_computing_data_collection 'CrystalClear (Rigaku Inc., 2007)'
_computing_data_reduction 'CrystalClear (Rigaku Inc., 2007)'
_computing_molecular_graphics 'Olex2 (Dolomanov et al., 2009)'
_computing_publication_material 'CIFTAB (Sheldrick, 2013)'
_computing_structure_refinement 'SHELXL (Sheldrick, 2014)'
_computing_structure_solution
;
'SHELXT (Sheldrick, 2014)'
;
_diffrn_ambient_temperature 173.1500
_diffrn_detector_area_resol_mean 28.5714
_diffrn_measured_fraction_theta_full 99.4000
_diffrn_measured_fraction_theta_max 27.4762
_diffrn_measurement_details
;
scan:
    Number of images: 360
               Slice: -110.0000 - 70.0000
         Image width: 0.5000
            Exp time: 5.0000
       Rotation axis: Omega
               Omega: 0.0000
                 Chi: 45.0000
                 Phi: 180.0000
                 XTD: 44.9382
              2theta: -19.8823
scan:
    Number of images: 350
               Slice: -110.0000 - 65.0000
         Image width: 0.5000
            Exp time: 5.0000
       Rotation axis: Omega
               Omega: 0.0000
                 Chi: 45.0000
                 Phi: 0.0000
                 XTD: 44.9382
              2theta: -19.8823
scan:
    Number of images: 281
               Slice: -75.5000 - 65.0000
         Image width: 0.5000
            Exp time: 5.0000
       Rotation axis: Omega
               Omega: 0.0000
                 Chi: 45.0000
                 Phi: 270.0000
                 XTD: 44.9382
              2theta: -19.8823
scan:
    Number of images: 286
               Slice: -80.0000 - 63.0000
         Image width: 0.5000
            Exp time: 5.0000
       Rotation axis: Omega
               Omega: 0.0000
                 Chi: 45.0000
                 Phi: 90.0000
                 XTD: 44.9382
              2theta: -19.8823
;
_diffrn_measurement_device
;
?
;
_diffrn_measurement_device_details
;
AFC10: Fixed Chi 2 circle
;
_diffrn_measurement_device_type 'MM007-HF CCD(Saturn 724+)'
_diffrn_measurement_method '\w scans at fixed \c = 45\%'
_diffrn_orient_matrix_type d*Trek
_diffrn_orient_matrix_UB_11 -0.0545
_diffrn_orient_matrix_UB_12 -0.1092
_diffrn_orient_matrix_UB_13 0.0719
_diffrn_orient_matrix_UB_21 -0.0011
_diffrn_orient_matrix_UB_22 -0.0175
_diffrn_orient_matrix_UB_23 -0.1000
_diffrn_orient_matrix_UB_31 0.0808
_diffrn_orient_matrix_UB_32 -0.0233
_diffrn_orient_matrix_UB_33 0.0285
_diffrn_radiation_detector CCD
_diffrn_radiation_monochromator Confocal
_diffrn_radiation_type MoK\a
_diffrn_radiation_wavelength 0.710747
_diffrn_reflns_av_R_equivalents 0.0325
_diffrn_reflns_av_unetI/netI 0.0292
_diffrn_reflns_Laue_measured_fraction_full 0.992
_diffrn_reflns_Laue_measured_fraction_max 0.992
_diffrn_reflns_limit_h_max 9
_diffrn_reflns_limit_h_min -9
_diffrn_reflns_limit_k_max 14
_diffrn_reflns_limit_k_min -14
_diffrn_reflns_limit_l_max 15
_diffrn_reflns_limit_l_min -15
_diffrn_reflns_number 12308
_diffrn_reflns_point_group_measured_fraction_full 0.992
_diffrn_reflns_point_group_measured_fraction_max 0.992
_diffrn_reflns_theta_full 25.242
_diffrn_reflns_theta_max 27.475
_diffrn_reflns_theta_min 1.808
_diffrn_source 'Rotating Anode'
_diffrn_source_current 24.0000
_diffrn_source_power 1.2000
_diffrn_source_voltage 50.0000
_exptl_absorpt_coefficient_mu 0.109
_exptl_absorpt_correction_T_max 1.0000
_exptl_absorpt_correction_T_min 0.8967
_exptl_absorpt_correction_type multi-scan
_exptl_absorpt_process_details 'CrystalClear (Rigaku Inc., 2007)'
_exptl_crystal_colour Colorless
_exptl_crystal_density_diffrn 1.443
_exptl_crystal_description block
_exptl_crystal_F_000 400
_exptl_crystal_size_max 0.237
_exptl_crystal_size_mid 0.153
_exptl_crystal_size_min 0.115
_refine_diff_density_max 0.296
_refine_diff_density_min -0.197
_refine_diff_density_rms 0.041
_refine_ls_extinction_method none
_refine_ls_goodness_of_fit_ref 1.143
_refine_ls_hydrogen_treatment constr
_refine_ls_matrix_type full
_refine_ls_number_parameters 255
_refine_ls_number_reflns 4002
_refine_ls_number_restraints 0
_refine_ls_restrained_S_all 1.143
_refine_ls_R_factor_all 0.0569
_refine_ls_R_factor_gt 0.0505
_refine_ls_shift/su_max 0.001
_refine_ls_shift/su_mean 0.000
_refine_ls_structure_factor_coef Fsqd
_refine_ls_weighting_details 'w=1/[\s^2^(Fo^2^)+(0.0446P)^2^+0.3304P] where P=(Fo^2^+2Fc^2^)/3'
_refine_ls_weighting_scheme calc
_refine_ls_wR_factor_gt 0.1110
_refine_ls_wR_factor_ref 0.1149
_reflns_Friedel_coverage 0.000
_reflns_number_gt 3648
_reflns_number_total 4002
_reflns_threshold_expression 'I > 2\s(I)'
_cod_data_source_file c7ob00904f2.cif
_cod_data_source_block a
_cod_original_cell_volume 880.0(3)
_cod_database_code 7155658
_shelx_space_group_comment
;
The symmetry employed for this shelxl refinement is uniquely defined
by the following loop, which should always be used as a source of
symmetry information in preference to the above space-group names.
They are only intended as comments.
;
_diffrn_number_total 4006
_olex2_refinement_description
;
1. Fixed Uiso
 At 1.2 times of:
  All C(H) groups, All C(H,H) groups
 At 1.5 times of:
  All C(H,H,H) groups
2.a Ternary CH refined with riding coordinates:
 C15(H15)
2.b Secondary CH2 refined with riding coordinates:
 C17(H17A,H17B), C20(H20A,H20B)
2.c Aromatic/amide H refined with riding coordinates:
 C3(H3), C4(H4), C5(H5), C6(H6), C8(H8), C9(H9), C13(H13)
2.d Idealised Me refined as rotating group:
 C18(H18A,H18B,H18C), C21(H21A,H21B,H21C)
;
_shelx_shelxl_version_number 2014/7
_olex2_submission_special_instructions 'No special instructions were received'

loop_
_space_group_symop_operation_xyz
'x, y, z'
'-x, -y, -z'

loop_
_atom_site_label
_atom_site_type_symbol
_atom_site_fract_x
_atom_site_fract_y
_atom_site_fract_z
_atom_site_U_iso_or_equiv
_atom_site_adp_type
_atom_site_occupancy
_atom_site_site_symmetry_order
_atom_site_calc_flag
_atom_site_refinement_flags_posn
O1 O 0.31161(15) 0.64255(10) 0.36930(9) 0.0238(2) Uani 1 1 d .
O2 O 0.11635(19) 0.23536(11) 0.18247(11) 0.0371(3) Uani 1 1 d .
O3 O 0.30983(16) 0.60292(11) 0.06355(9) 0.0283(3) Uani 1 1 d .
O4 O 0.08601(16) 0.72803(12) 0.16069(11) 0.0363(3) Uani 1 1 d .
O5 O 0.33390(15) 0.88871(11) 0.29217(10) 0.0276(3) Uani 1 1 d .
O6 O 0.71761(16) 0.80850(13) 0.25664(11) 0.0395(3) Uani 1 1 d .
O7 O 0.58506(14) 0.85052(11) 0.09865(10) 0.0267(3) Uani 1 1 d .
C1 C 0.2623(2) 0.54252(14) 0.42635(13) 0.0213(3) Uani 1 1 d .
C2 C 0.2713(2) 0.58966(15) 0.55089(13) 0.0215(3) Uani 1 1 d .
C3 C 0.3385(2) 0.72940(16) 0.61231(13) 0.0261(3) Uani 1 1 d .
H3 H 0.3759 0.7937 0.5708 0.031 Uiso 1 1 calc R
C4 C 0.3489(2) 0.77068(17) 0.73239(14) 0.0316(4) Uani 1 1 d .
H4 H 0.3945 0.8629 0.7722 0.038 Uiso 1 1 calc R
C5 C 0.2912(3) 0.67457(18) 0.79604(15) 0.0336(4) Uani 1 1 d .
H5 H 0.2985 0.7035 0.8777 0.040 Uiso 1 1 calc R
C6 C 0.2245(2) 0.53920(18) 0.73870(14) 0.0302(4) Uani 1 1 d .
H6 H 0.1859 0.4767 0.7818 0.036 Uiso 1 1 calc R
C7 C 0.2131(2) 0.49199(16) 0.61454(14) 0.0238(3) Uani 1 1 d .
C8 C 0.1493(2) 0.35181(16) 0.55336(15) 0.0284(3) Uani 1 1 d .
H8 H 0.1100 0.2877 0.5948 0.034 Uiso 1 1 calc R
C9 C 0.1448(2) 0.31026(16) 0.43473(15) 0.0282(3) Uani 1 1 d .
H9 H 0.1028 0.2178 0.3962 0.034 Uiso 1 1 calc R
C10 C 0.2031(2) 0.40519(15) 0.36830(13) 0.0233(3) Uani 1 1 d .
C11 C 0.1877(2) 0.35556(15) 0.23827(14) 0.0259(3) Uani 1 1 d .
C12 C 0.2608(2) 0.46624(15) 0.18523(13) 0.0245(3) Uani 1 1 d .
C13 C 0.2293(2) 0.47512(16) 0.07506(14) 0.0283(3) Uani 1 1 d .
H13 H 0.1585 0.4007 0.0112 0.034 Uiso 1 1 calc R
C14 C 0.3838(2) 0.69500(15) 0.18227(12) 0.0220(3) Uani 1 1 d .
C15 C 0.3843(2) 0.60285(15) 0.26453(13) 0.0224(3) Uani 1 1 d .
H15 H 0.5123 0.6038 0.2863 0.027 Uiso 1 1 calc R
C16 C 0.2478(2) 0.77217(15) 0.20910(13) 0.0231(3) Uani 1 1 d .
C17 C 0.2187(2) 0.97001(17) 0.33398(15) 0.0304(4) Uani 1 1 d .
H17A H 0.0867 0.9196 0.2987 0.036 Uiso 1 1 calc R
H17B H 0.2576 1.0535 0.3108 0.036 Uiso 1 1 calc R
C18 C 0.2445(2) 1.00174(18) 0.46615(15) 0.0328(4) Uani 1 1 d .
H18A H 0.2017 0.9187 0.4883 0.049 Uiso 1 1 calc GR
H18B H 0.1726 1.0569 0.4948 0.049 Uiso 1 1 calc GR
H18C H 0.3757 1.0500 0.5003 0.049 Uiso 1 1 calc GR
C19 C 0.5832(2) 0.79084(15) 0.18456(13) 0.0234(3) Uani 1 1 d .
C20 C 0.7724(2) 0.93985(17) 0.09130(16) 0.0304(4) Uani 1 1 d .
H20A H 0.8560 0.8887 0.0783 0.037 Uiso 1 1 calc R
H20B H 0.8267 1.0123 0.1647 0.037 Uiso 1 1 calc R
C21 C 0.7484(2) 0.99779(18) -0.01042(15) 0.0327(4) Uani 1 1 d .
H21A H 0.7035 0.9258 -0.0833 0.049 Uiso 1 1 calc GR
H21B H 0.8677 1.0617 -0.0138 0.049 Uiso 1 1 calc GR
H21C H 0.6589 1.0429 0.0007 0.049 Uiso 1 1 calc GR

loop_
_atom_site_aniso_label
_atom_site_aniso_U_11
_atom_site_aniso_U_22
_atom_site_aniso_U_33
_atom_site_aniso_U_23
_atom_site_aniso_U_13
_atom_site_aniso_U_12
O1 0.0351(6) 0.0193(5) 0.0175(5) 0.0076(4) 0.0072(4) 0.0079(4)
O2 0.0499(8) 0.0200(6) 0.0337(7) 0.0028(5) 0.0072(6) 0.0057(5)
O3 0.0352(6) 0.0258(6) 0.0176(5) 0.0057(4) 0.0022(4) 0.0037(5)
O4 0.0236(6) 0.0365(7) 0.0399(7) 0.0038(5) -0.0042(5) 0.0067(5)
O5 0.0219(5) 0.0267(6) 0.0297(6) 0.0023(5) 0.0005(4) 0.0080(4)
O6 0.0247(6) 0.0527(8) 0.0394(7) 0.0275(6) -0.0008(5) 0.0033(5)
O7 0.0216(5) 0.0318(6) 0.0270(6) 0.0155(5) 0.0054(4) 0.0044(4)
C1 0.0211(7) 0.0215(7) 0.0225(7) 0.0099(6) 0.0035(6) 0.0067(5)
C2 0.0204(7) 0.0243(7) 0.0210(7) 0.0084(6) 0.0032(5) 0.0080(6)
C3 0.0304(8) 0.0253(8) 0.0210(7) 0.0084(6) 0.0032(6) 0.0067(6)
C4 0.0372(9) 0.0292(8) 0.0235(8) 0.0041(6) 0.0021(7) 0.0086(7)
C5 0.0398(10) 0.0420(10) 0.0190(8) 0.0094(7) 0.0051(7) 0.0140(8)
C6 0.0311(8) 0.0399(9) 0.0249(8) 0.0175(7) 0.0083(7) 0.0125(7)
C7 0.0204(7) 0.0290(8) 0.0246(8) 0.0126(6) 0.0040(6) 0.0087(6)
C8 0.0295(8) 0.0272(8) 0.0318(9) 0.0172(7) 0.0057(7) 0.0081(6)
C9 0.0317(8) 0.0197(7) 0.0337(9) 0.0109(6) 0.0053(7) 0.0074(6)
C10 0.0231(7) 0.0216(7) 0.0249(8) 0.0078(6) 0.0026(6) 0.0071(6)
C11 0.0272(8) 0.0211(7) 0.0272(8) 0.0051(6) 0.0041(6) 0.0071(6)
C12 0.0275(8) 0.0214(7) 0.0227(8) 0.0045(6) 0.0057(6) 0.0070(6)
C13 0.0309(8) 0.0232(7) 0.0245(8) 0.0031(6) 0.0034(6) 0.0044(6)
C14 0.0231(7) 0.0233(7) 0.0160(7) 0.0053(6) 0.0017(5) 0.0039(6)
C15 0.0243(7) 0.0231(7) 0.0195(7) 0.0071(6) 0.0049(6) 0.0068(6)
C16 0.0230(7) 0.0240(7) 0.0208(7) 0.0107(6) 0.0026(6) 0.0035(6)
C17 0.0283(8) 0.0305(8) 0.0345(9) 0.0084(7) 0.0041(7) 0.0144(7)
C18 0.0328(9) 0.0352(9) 0.0354(9) 0.0128(7) 0.0106(7) 0.0155(7)
C19 0.0236(7) 0.0260(7) 0.0217(7) 0.0091(6) 0.0070(6) 0.0079(6)
C20 0.0205(7) 0.0362(9) 0.0369(9) 0.0189(7) 0.0099(7) 0.0056(6)
C21 0.0288(8) 0.0393(9) 0.0346(9) 0.0196(8) 0.0127(7) 0.0095(7)

loop_
_atom_type_symbol
_atom_type_description
_atom_type_scat_dispersion_real
_atom_type_scat_dispersion_imag
_atom_type_scat_source
C C 0.0033 0.0016 'International Tables Vol C Tables 4.2.6.8 and 6.1.1.4'
H H 0.0000 0.0000 'International Tables Vol C Tables 4.2.6.8 and 6.1.1.4'
O O 0.0106 0.0060 'International Tables Vol C Tables 4.2.6.8 and 6.1.1.4'

loop_
_geom_angle_atom_site_label_1
_geom_angle_atom_site_label_2
_geom_angle_atom_site_label_3
_geom_angle
C1 O1 C15 112.64(11)
C13 O3 C14 107.35(11)
C16 O5 C17 117.34(12)
C19 O7 C20 114.88(12)
O1 C1 C2 115.22(12)
O1 C1 C10 123.40(13)
C10 C1 C2 121.37(13)
C3 C2 C1 122.10(13)
C3 C2 C7 119.55(14)
C7 C2 C1 118.35(13)
C2 C3 H3 119.8
C4 C3 C2 120.39(14)
C4 C3 H3 119.8
C3 C4 H4 119.8
C3 C4 C5 120.41(16)
C5 C4 H4 119.8
C4 C5 H5 119.8
C6 C5 C4 120.31(15)
C6 C5 H5 119.8
C5 C6 H6 119.4
C5 C6 C7 121.12(15)
C7 C6 H6 119.4
C6 C7 C2 118.22(14)
C8 C7 C2 119.56(14)
C8 C7 C6 122.21(14)
C7 C8 H8 119.7
C9 C8 C7 120.61(14)
C9 C8 H8 119.7
C8 C9 H9 119.3
C8 C9 C10 121.37(14)
C10 C9 H9 119.3
C1 C10 C9 118.73(14)
C1 C10 C11 121.56(13)
C9 C10 C11 119.59(13)
O2 C11 C10 123.15(14)
O2 C11 C12 124.57(15)
C12 C11 C10 112.25(13)
C11 C12 C15 118.68(13)
C13 C12 C11 132.25(14)
C13 C12 C15 108.89(13)
O3 C13 H13 122.8
C12 C13 O3 114.31(14)
C12 C13 H13 122.8
O3 C14 C15 105.27(11)
O3 C14 C16 106.88(12)
O3 C14 C19 108.38(12)
C16 C14 C15 111.76(12)
C19 C14 C15 112.11(12)
C19 C14 C16 112.01(12)
O1 C15 C12 112.47(12)
O1 C15 C14 112.06(12)
O1 C15 H15 110.1
C12 C15 C14 101.81(12)
C12 C15 H15 110.1
C14 C15 H15 110.1
O4 C16 O5 126.48(15)
O4 C16 C14 122.73(14)
O5 C16 C14 110.79(12)
O5 C17 H17A 110.0
O5 C17 H17B 110.0
O5 C17 C18 108.62(13)
H17A C17 H17B 108.3
C18 C17 H17A 110.0
C18 C17 H17B 110.0
C17 C18 H18A 109.5
C17 C18 H18B 109.5
C17 C18 H18C 109.5
H18A C18 H18B 109.5
H18A C18 H18C 109.5
H18B C18 H18C 109.5
O6 C19 O7 125.49(14)
O6 C19 C14 123.17(14)
O7 C19 C14 111.34(12)
O7 C20 H20A 110.2
O7 C20 H20B 110.2
O7 C20 C21 107.72(13)
H20A C20 H20B 108.5
C21 C20 H20A 110.2
C21 C20 H20B 110.2
C20 C21 H21A 109.5
C20 C21 H21B 109.5
C20 C21 H21C 109.5
H21A C21 H21B 109.5
H21A C21 H21C 109.5
H21B C21 H21C 109.5

loop_
_geom_bond_atom_site_label_1
_geom_bond_atom_site_label_2
_geom_bond_distance
O1 C1 1.3776(17)
O1 C15 1.4332(18)
O2 C11 1.2244(19)
O3 C13 1.3678(19)
O3 C14 1.4509(18)
O4 C16 1.1956(18)
O5 C16 1.3223(19)
O5 C17 1.4710(19)
O6 C19 1.1985(19)
O7 C19 1.3225(18)
O7 C20 1.4682(18)
C1 C2 1.425(2)
C1 C10 1.385(2)
C2 C3 1.413(2)
C2 C7 1.420(2)
C3 H3 0.9300
C3 C4 1.368(2)
C4 H4 0.9300
C4 C5 1.406(2)
C5 H5 0.9300
C5 C6 1.363(2)
C6 H6 0.9300
C6 C7 1.418(2)
C7 C8 1.417(2)
C8 H8 0.9300
C8 C9 1.359(2)
C9 H9 0.9300
C9 C10 1.422(2)
C10 C11 1.481(2)
C11 C12 1.460(2)
C12 C13 1.330(2)
C12 C15 1.496(2)
C13 H13 0.9300
C14 C15 1.547(2)
C14 C16 1.539(2)
C14 C19 1.533(2)
C15 H15 0.9800
C17 H17A 0.9700
C17 H17B 0.9700
C17 C18 1.494(2)
C18 H18A 0.9600
C18 H18B 0.9600
C18 H18C 0.9600
C20 H20A 0.9700
C20 H20B 0.9700
C20 C21 1.500(2)
C21 H21A 0.9600
C21 H21B 0.9600
C21 H21C 0.9600
